data_2221419
loop_
_publ_author_name
'Andrade, L. C.R.'
'Paix\~ao, J. A.'
'de Almeida, M.J.M.'
'Fernandes Roleira, F. M.'
'Tavares da Silva, E. J.'

_publ_section_title
;
 3\a,4\a-Epoxy-5\a-androstan-17\b-yl acetate
;
_journal_coeditor_code KP2201
_journal_issue 4
_journal_name_full 'Acta Crystallographica Section E'
_journal_page_first o814
_journal_paper_doi 10.1107/S160053680900899X
_journal_volume 65
_journal_year 2009
_chemical_formula_iupac 'C21 H32 O3'
_chemical_formula_moiety 'C21 H32 O3'
_chemical_formula_sum 'C21 H32 O3'
_chemical_formula_weight 332.47
_chemical_name_systematic
;
3\a,4\a-Epoxy-5\a-androstan-17\b-yl acetate
;
_space_group_IT_number 19
_space_group_name_Hall 'P 2ac 2ab'
_symmetry_cell_setting orthorhombic
_symmetry_space_group_name_Hall 'P 2ac 2ab'
_symmetry_space_group_name_H-M 'P 21 21 21'
_atom_sites_solution_hydrogens geom
_atom_sites_solution_primary direct
_atom_sites_solution_secondary difmap
_audit_creation_method SHELXL-97
_cell_angle_alpha 90.00
_cell_angle_beta 90.00
_cell_angle_gamma 90.00
_cell_formula_units_Z 4
_cell_length_a 6.2760(2)
_cell_length_b 11.7272(19)
_cell_length_c 25.0888(9)
_cell_measurement_reflns_used 25
_cell_measurement_temperature 293(2)
_cell_measurement_theta_max 28.20
_cell_measurement_theta_min 13.35
_cell_volume 1846.5(3)
_computing_cell_refinement 'CAD-4 Software (Enraf--Nonius, 1989)'
_computing_data_collection 'CAD-4 Software (Enraf--Nonius, 1989)'
_computing_data_reduction 'HELENA (Spek, 1997) and PLATON Spek (2009)'
_computing_molecular_graphics 'ORTEPII (Johnson, 1976)'
_computing_publication_material 'SHELXL97 (Sheldrick, 2008)'
_computing_structure_refinement 'SHELXL97 (Sheldrick, 2008)'
_computing_structure_solution 'SHELXS97 (Sheldrick, 2008)'
_diffrn_ambient_temperature 293(2)
_diffrn_measured_fraction_theta_full 0.987
_diffrn_measured_fraction_theta_max 0.987
_diffrn_measurement_device_type 'Enraf--Nonius MACH-3'
_diffrn_measurement_method 'Profile data from \w-2\q'
_diffrn_radiation_monochromator graphite
_diffrn_radiation_source 'fine-focus sealed tube'
_diffrn_radiation_type CuK\a
_diffrn_radiation_wavelength 1.54180
_diffrn_reflns_av_R_equivalents 0.0503
_diffrn_reflns_av_sigmaI/netI 0.0319
_diffrn_reflns_limit_h_max 7
_diffrn_reflns_limit_h_min -6
_diffrn_reflns_limit_k_max 14
_diffrn_reflns_limit_k_min 0
_diffrn_reflns_limit_l_max 31
_diffrn_reflns_limit_l_min 0
_diffrn_reflns_number 2661
_diffrn_reflns_theta_full 73.83
_diffrn_reflns_theta_max 73.83
_diffrn_reflns_theta_min 3.52
_diffrn_standards_decay_% 1.30
_diffrn_standards_interval_count 300
_diffrn_standards_interval_time 10800
_diffrn_standards_number 3
_exptl_absorpt_coefficient_mu 0.611
_exptl_absorpt_correction_type none
_exptl_crystal_colour colourless
_exptl_crystal_density_diffrn 1.196
_exptl_crystal_density_method 'not measured'
_exptl_crystal_description truncated_pyramid
_exptl_crystal_F_000 728
_exptl_crystal_size_max 0.36
_exptl_crystal_size_mid 0.20
_exptl_crystal_size_min 0.12
_refine_diff_density_max 0.233
_refine_diff_density_min -0.184
_refine_ls_abs_structure_details 'Flack (1983), 0 Friedel pairs'
_refine_ls_abs_structure_Flack -0.1(5)
_refine_ls_extinction_coef 0.0030(6)
_refine_ls_extinction_expression Fc^*^=kFc[1+0.001xFc^2^\l^3^/sin(2\q)]^-1/4^
_refine_ls_extinction_method 'SHELXL97 (Sheldrick, 2008)'
_refine_ls_goodness_of_fit_ref 1.031
_refine_ls_hydrogen_treatment constr
_refine_ls_matrix_type full
_refine_ls_number_parameters 221
_refine_ls_number_reflns 2146
_refine_ls_number_restraints 0
_refine_ls_restrained_S_all 1.031
_refine_ls_R_factor_all 0.0658
_refine_ls_R_factor_gt 0.0435
_refine_ls_shift/su_max 0.004
_refine_ls_shift/su_mean 0.001
_refine_ls_structure_factor_coef Fsqd
_refine_ls_weighting_details 'calc w=1/[\s^2^(Fo^2^)+(0.0886P)^2^+0.2976P] where P=(Fo^2^+2Fc^2^)/3'
_refine_ls_weighting_scheme calc
_refine_ls_wR_factor_gt 0.1215
_refine_ls_wR_factor_ref 0.1353
_reflns_number_gt 1715
_reflns_number_total 2146
_reflns_threshold_expression I>2\s(I)
_cod_data_source_file kp2201.cif
_cod_data_source_block I
_cod_database_code 2221419
_cod_database_fobs_code 2221419

loop_
_symmetry_equiv_pos_as_xyz
'x, y, z'
'-x+1/2, -y, z+1/2'
'x+1/2, -y+1/2, -z'
'-x, y+1/2, -z+1/2'

loop_
_atom_site_type_symbol
_atom_site_label
_atom_site_fract_x
_atom_site_fract_y
_atom_site_fract_z
_atom_site_U_iso_or_equiv
_atom_site_adp_type
_atom_site_calc_flag
_atom_site_refinement_flags
_atom_site_occupancy
_atom_site_disorder_assembly
_atom_site_disorder_group
O O3 0.6940(5) 0.54519(19) 0.50056(8) 0.0627(7) Uani d . 1 . .
O O17A 1.1217(4) 0.38347(16) 0.12529(7) 0.0536(6) Uani d . 1 . .
O O17B 1.2588(5) 0.52535(19) 0.07703(9) 0.0669(7) Uani d . 1 . .
C C1 0.9480(5) 0.3851(3) 0.42667(10) 0.0481(7) Uani d . 1 . .
H H1A 1.0406 0.3237 0.4150 0.058 Uiso calc R 1 . .
H H1B 1.0340 0.4535 0.4298 0.058 Uiso calc R 1 . .
C C2 0.8561(6) 0.3552(3) 0.48152(11) 0.0565(8) Uani d . 1 . .
H H2A 0.8167 0.2752 0.4816 0.068 Uiso calc R 1 . .
H H2B 0.9667 0.3655 0.5081 0.068 Uiso calc R 1 . .
C C3 0.6677(6) 0.4235(3) 0.49734(11) 0.0529(8) Uani d . 1 . .
H H3 0.5753 0.3892 0.5244 0.063 Uiso calc R 1 . .
C C4 0.5617(5) 0.4987(3) 0.45865(10) 0.0480(7) Uani d . 1 . .
H H4 0.4075 0.5083 0.4630 0.058 Uiso calc R 1 . .
C C5 0.6477(5) 0.5113(2) 0.40261(9) 0.0381(6) Uani d . 1 . .
H H5 0.7500 0.5744 0.4038 0.046 Uiso calc R 1 . .
C C6 0.4757(5) 0.5465(2) 0.36317(10) 0.0436(6) Uani d . 1 . .
H H6A 0.4018 0.6134 0.3763 0.052 Uiso calc R 1 . .
H H6B 0.3726 0.4854 0.3594 0.052 Uiso calc R 1 . .
C C7 0.5761(5) 0.5727(2) 0.30914(10) 0.0431(6) Uani d . 1 . .
H H7A 0.6666 0.6393 0.3124 0.052 Uiso calc R 1 . .
H H7B 0.4643 0.5904 0.2837 0.052 Uiso calc R 1 . .
C C8 0.7080(4) 0.4730(2) 0.28806(9) 0.0338(5) Uani d . 1 . .
H H8 0.6114 0.4090 0.2812 0.041 Uiso calc R 1 . .
C C9 0.8761(4) 0.4339(2) 0.32915(9) 0.0340(5) Uani d . 1 . .
H H9 0.9703 0.4993 0.3352 0.041 Uiso calc R 1 . .
C C10 0.7745(4) 0.4048(2) 0.38411(9) 0.0352(5) Uani d . 1 . .
C C11 1.0165(4) 0.3385(2) 0.30642(10) 0.0407(6) Uani d . 1 . .
H H11A 0.9306 0.2704 0.3018 0.049 Uiso calc R 1 . .
H H11B 1.1282 0.3209 0.3318 0.049 Uiso calc R 1 . .
C C12 1.1185(5) 0.3702(3) 0.25284(10) 0.0429(6) Uani d . 1 . .
H H12A 1.2172 0.4329 0.2581 0.051 Uiso calc R 1 . .
H H12B 1.1983 0.3056 0.2393 0.051 Uiso calc R 1 . .
C C13 0.9502(4) 0.4047(2) 0.21221(9) 0.0355(6) Uani d . 1 . .
C C14 0.8196(4) 0.5035(2) 0.23599(9) 0.0359(6) Uani d . 1 . .
H H14 0.9218 0.5639 0.2446 0.043 Uiso calc R 1 . .
C C15 0.6882(5) 0.5471(3) 0.18884(10) 0.0501(7) Uani d . 1 . .
H H15A 0.6508 0.6267 0.1935 0.060 Uiso calc R 1 . .
H H15B 0.5587 0.5028 0.1846 0.060 Uiso calc R 1 . .
C C16 0.8385(5) 0.5311(3) 0.14039(10) 0.0496(7) Uani d . 1 . .
H H16A 0.7686 0.4879 0.1125 0.060 Uiso calc R 1 . .
H H16B 0.8819 0.6044 0.1261 0.060 Uiso calc R 1 . .
C C17 1.0306(5) 0.4658(2) 0.16230(10) 0.0427(6) Uani d . 1 . .
H H17 1.1411 0.5206 0.1726 0.051 Uiso calc R 1 . .
C C17A 1.2337(5) 0.4256(3) 0.08422(11) 0.0496(7) Uani d . 1 . .
C C17B 1.3214(8) 0.3334(3) 0.05006(14) 0.0751(12) Uani d . 1 . .
H H17A 1.4147 0.3659 0.0238 0.090 Uiso calc R 1 . .
H H17B 1.2066 0.2943 0.0326 0.090 Uiso calc R 1 . .
H H17C 1.3996 0.2805 0.0717 0.090 Uiso calc R 1 . .
C C18 0.8135(6) 0.3021(2) 0.19638(12) 0.0507(7) Uani d . 1 . .
H H18A 0.9021 0.2450 0.1802 0.061 Uiso calc R 1 . .
H H18B 0.7062 0.3258 0.1715 0.061 Uiso calc R 1 . .
H H18C 0.7464 0.2710 0.2275 0.061 Uiso calc R 1 . .
C C19 0.6299(5) 0.2992(2) 0.38040(11) 0.0433(6) Uani d . 1 . .
H H19A 0.7163 0.2318 0.3787 0.052 Uiso calc R 1 . .
H H19B 0.5435 0.3043 0.3489 0.052 Uiso calc R 1 . .
H H19C 0.5398 0.2957 0.4113 0.052 Uiso calc R 1 . .

loop_
_atom_site_aniso_label
_atom_site_aniso_U_11
_atom_site_aniso_U_22
_atom_site_aniso_U_33
_atom_site_aniso_U_12
_atom_site_aniso_U_13
_atom_site_aniso_U_23
O3 0.0852(18) 0.0598(13) 0.0431(10) -0.0031(14) -0.0105(12) -0.0122(10)
O17A 0.0745(15) 0.0438(10) 0.0426(10) 0.0005(11) 0.0153(11) -0.0037(9)
O17B 0.0881(18) 0.0506(12) 0.0620(13) -0.0109(14) 0.0256(14) 0.0019(11)
C1 0.0472(15) 0.0599(17) 0.0371(13) 0.0056(15) -0.0072(13) 0.0053(13)
C2 0.066(2) 0.0656(19) 0.0380(13) 0.0059(18) -0.0084(15) 0.0076(13)
C3 0.066(2) 0.0574(17) 0.0348(13) -0.0033(17) 0.0006(14) -0.0005(12)
C4 0.0508(16) 0.0553(16) 0.0378(13) 0.0003(15) 0.0003(13) -0.0072(12)
C5 0.0395(14) 0.0380(13) 0.0368(12) -0.0002(12) -0.0013(11) 0.0000(10)
C6 0.0413(14) 0.0473(14) 0.0421(13) 0.0122(13) 0.0042(12) 0.0019(11)
C7 0.0446(15) 0.0449(14) 0.0397(13) 0.0113(13) 0.0003(12) 0.0080(11)
C8 0.0317(11) 0.0353(12) 0.0343(11) 0.0004(11) -0.0021(10) 0.0025(9)
C9 0.0315(11) 0.0355(12) 0.0349(11) -0.0004(11) -0.0032(10) 0.0012(10)
C10 0.0368(13) 0.0347(12) 0.0340(11) 0.0015(12) -0.0027(11) 0.0032(9)
C11 0.0394(13) 0.0445(14) 0.0381(12) 0.0095(13) -0.0041(11) 0.0034(11)
C12 0.0380(14) 0.0496(15) 0.0411(13) 0.0068(13) 0.0014(12) -0.0026(11)
C13 0.0383(13) 0.0330(12) 0.0351(12) -0.0018(11) -0.0009(11) -0.0022(10)
C14 0.0362(13) 0.0359(12) 0.0357(12) 0.0005(11) -0.0028(11) 0.0024(10)
C15 0.0516(16) 0.0585(17) 0.0401(13) 0.0086(15) -0.0038(14) 0.0099(13)
C16 0.0633(19) 0.0504(15) 0.0351(12) 0.0043(16) -0.0023(13) 0.0052(12)
C17 0.0508(15) 0.0402(13) 0.0372(12) -0.0050(14) 0.0065(12) -0.0037(11)
C17A 0.0558(18) 0.0517(16) 0.0414(13) -0.0010(15) 0.0088(14) -0.0001(12)
C17B 0.110(3) 0.056(2) 0.0590(19) 0.011(2) 0.030(2) -0.0007(16)
C18 0.0618(19) 0.0430(14) 0.0474(15) -0.0150(15) -0.0002(15) -0.0022(12)
C19 0.0489(15) 0.0384(13) 0.0427(13) -0.0039(13) 0.0024(13) 0.0039(11)

loop_
_atom_type_symbol
_atom_type_description
_atom_type_scat_dispersion_real
_atom_type_scat_dispersion_imag
_atom_type_scat_source
C C 0.0181 0.0091 'International Tables Vol C Tables 4.2.6.8 and 6.1.1.4'
O O 0.0492 0.0322 'International Tables Vol C Tables 4.2.6.8 and 6.1.1.4'
H H 0.0000 0.0000 'International Tables Vol C Tables 4.2.6.8 and 6.1.1.4'

loop_
_geom_angle_atom_site_label_1
_geom_angle_atom_site_label_2
_geom_angle_atom_site_label_3
_geom_angle_site_symmetry_1
_geom_angle_site_symmetry_3
_geom_angle
_geom_angle_publ_flag
C3 O3 C4 . . 61.3(2) no
C17A O17A C17 . . 116.8(2) no
C2 C1 C10 . . 112.9(3) no
C2 C1 H1A . . 109.0 no
C10 C1 H1A . . 109.0 no
C2 C1 H1B . . 109.0 no
C10 C1 H1B . . 109.0 no
H1A C1 H1B . . 107.8 no
C3 C2 C1 . . 114.6(3) no
C3 C2 H2A . . 108.6 no
C1 C2 H2A . . 108.6 no
C3 C2 H2B . . 108.6 no
C1 C2 H2B . . 108.6 no
H2A C2 H2B . . 107.6 no
O3 C3 C4 . . 59.62(19) no
O3 C3 C2 . . 117.4(3) no
C4 C3 C2 . . 120.6(3) no
O3 C3 H3 . . 115.8 no
C4 C3 H3 . . 115.8 no
C2 C3 H3 . . 115.8 no
O3 C4 C3 . . 59.08(18) no
O3 C4 C5 . . 115.7(3) no
C3 C4 C5 . . 120.7(3) no
O3 C4 H4 . . 116.3 no
C3 C4 H4 . . 116.3 no
C5 C4 H4 . . 116.3 no
C4 C5 C6 . . 112.2(2) no
C4 C5 C10 . . 112.4(2) no
C6 C5 C10 . . 112.8(2) no
C4 C5 H5 . . 106.3 no
C6 C5 H5 . . 106.3 no
C10 C5 H5 . . 106.3 no
C5 C6 C7 . . 109.8(2) no
C5 C6 H6A . . 109.7 no
C7 C6 H6A . . 109.7 no
C5 C6 H6B . . 109.7 no
C7 C6 H6B . . 109.7 no
H6A C6 H6B . . 108.2 no
C6 C7 C8 . . 112.2(2) no
C6 C7 H7A . . 109.2 no
C8 C7 H7A . . 109.2 no
C6 C7 H7B . . 109.2 no
C8 C7 H7B . . 109.2 no
H7A C7 H7B . . 107.9 no
C14 C8 C7 . . 111.5(2) no
C14 C8 C9 . . 109.1(2) no
C7 C8 C9 . . 111.5(2) no
C14 C8 H8 . . 108.2 no
C7 C8 H8 . . 108.2 no
C9 C8 H8 . . 108.2 no
C11 C9 C8 . . 111.17(19) no
C11 C9 C10 . . 113.9(2) no
C8 C9 C10 . . 112.1(2) no
C11 C9 H9 . . 106.4 no
C8 C9 H9 . . 106.4 no
C10 C9 H9 . . 106.4 no
C19 C10 C1 . . 109.8(2) no
C19 C10 C5 . . 111.3(2) no
C1 C10 C5 . . 106.0(2) no
C19 C10 C9 . . 111.4(2) no
C1 C10 C9 . . 110.9(2) no
C5 C10 C9 . . 107.36(19) no
C9 C11 C12 . . 112.8(2) no
C9 C11 H11A . . 109.0 no
C12 C11 H11A . . 109.0 no
C9 C11 H11B . . 109.0 no
C12 C11 H11B . . 109.0 no
H11A C11 H11B . . 107.8 no
C13 C12 C11 . . 111.2(2) no
C13 C12 H12A . . 109.4 no
C11 C12 H12A . . 109.4 no
C13 C12 H12B . . 109.4 no
C11 C12 H12B . . 109.4 no
H12A C12 H12B . . 108.0 no
C12 C13 C17 . . 116.4(2) no
C12 C13 C18 . . 110.7(2) no
C17 C13 C18 . . 110.0(2) no
C12 C13 C14 . . 108.0(2) no
C17 C13 C14 . . 98.1(2) no
C18 C13 C14 . . 113.2(2) no
C8 C14 C15 . . 119.5(2) no
C8 C14 C13 . . 113.7(2) no
C15 C14 C13 . . 103.8(2) no
C8 C14 H14 . . 106.3 no
C15 C14 H14 . . 106.3 no
C13 C14 H14 . . 106.3 no
C14 C15 C16 . . 103.8(2) no
C14 C15 H15A . . 111.0 no
C16 C15 H15A . . 111.0 no
C14 C15 H15B . . 111.0 no
C16 C15 H15B . . 111.0 no
H15A C15 H15B . . 109.0 no
C17 C16 C15 . . 105.0(2) no
C17 C16 H16A . . 110.8 no
C15 C16 H16A . . 110.8 no
C17 C16 H16B . . 110.8 no
C15 C16 H16B . . 110.8 no
H16A C16 H16B . . 108.8 no
O17A C17 C13 . . 109.9(2) no
O17A C17 C16 . . 114.3(2) no
C13 C17 C16 . . 105.6(2) no
O17A C17 H17 . . 109.0 no
C13 C17 H17 . . 109.0 no
C16 C17 H17 . . 109.0 no
O17B C17A O17A . . 123.1(3) no
O17B C17A C17B . . 125.2(3) no
O17A C17A C17B . . 111.7(3) no
C17A C17B H17A . . 109.5 no
C17A C17B H17B . . 109.5 no
H17A C17B H17B . . 109.5 no
C17A C17B H17C . . 109.5 no
H17A C17B H17C . . 109.5 no
H17B C17B H17C . . 109.5 no
C13 C18 H18A . . 109.5 no
C13 C18 H18B . . 109.5 no
H18A C18 H18B . . 109.5 no
C13 C18 H18C . . 109.5 no
H18A C18 H18C . . 109.5 no
H18B C18 H18C . . 109.5 no
C10 C19 H19A . . 109.5 no
C10 C19 H19B . . 109.5 no
H19A C19 H19B . . 109.5 no
C10 C19 H19C . . 109.5 no
H19A C19 H19C . . 109.5 no
H19B C19 H19C . . 109.5 no

loop_
_geom_bond_atom_site_label_1
_geom_bond_atom_site_label_2
_geom_bond_site_symmetry_2
_geom_bond_distance
_geom_bond_publ_flag
O3 C3 . 1.439(4) no
O3 C4 . 1.447(3) no
O17A C17A . 1.342(3) no
O17A C17 . 1.457(3) no
O17B C17A . 1.194(4) no
C1 C2 . 1.533(4) no
C1 C10 . 1.543(4) no
C1 H1A . 0.9700 no
C1 H1B . 0.9700 no
C2 C3 . 1.482(5) no
C2 H2A . 0.9700 no
C2 H2B . 0.9700 no
C3 C4 . 1.471(4) no
C3 H3 . 0.9800 no
C4 C5 . 1.513(4) no
C4 H4 . 0.9800 no
C5 C6 . 1.521(4) no
C5 C10 . 1.553(4) no
C5 H5 . 0.9800 no
C6 C7 . 1.526(4) no
C6 H6A . 0.9700 no
C6 H6B . 0.9700 no
C7 C8 . 1.526(4) no
C7 H7A . 0.9700 no
C7 H7B . 0.9700 no
C8 C14 . 1.525(3) no
C8 C9 . 1.545(3) no
C8 H8 . 0.9800 no
C9 C11 . 1.534(4) no
C9 C10 . 1.557(3) no
C9 H9 . 0.9800 no
C10 C19 . 1.537(4) no
C11 C12 . 1.535(4) no
C11 H11A . 0.9700 no
C11 H11B . 0.9700 no
C12 C13 . 1.523(4) no
C12 H12A . 0.9700 no
C12 H12B . 0.9700 no
C13 C17 . 1.528(3) no
C13 C18 . 1.531(4) no
C13 C14 . 1.539(4) no
C14 C15 . 1.530(3) no
C14 H14 . 0.9800 no
C15 C16 . 1.550(4) no
C15 H15A . 0.9700 no
C15 H15B . 0.9700 no
C16 C17 . 1.530(4) no
C16 H16A . 0.9700 no
C16 H16B . 0.9700 no
C17 H17 . 0.9800 no
C17A C17B . 1.485(4) no
C17B H17A . 0.9600 no
C17B H17B . 0.9600 no
C17B H17C . 0.9600 no
C18 H18A . 0.9600 no
C18 H18B . 0.9600 no
C18 H18C . 0.9600 no
C19 H19A . 0.9600 no
C19 H19B . 0.9600 no
C19 H19C . 0.9600 no

loop_
_geom_torsion_atom_site_label_1
_geom_torsion_atom_site_label_2
_geom_torsion_atom_site_label_3
_geom_torsion_atom_site_label_4
_geom_torsion_site_symmetry_1
_geom_torsion_site_symmetry_2
_geom_torsion_site_symmetry_3
_geom_torsion_site_symmetry_4
_geom_torsion
_geom_torsion_publ_flag
C10 C1 C2 C3 . . . . -42.1(4) no
C4 O3 C3 C2 . . . . 111.1(3) no
C1 C2 C3 O3 . . . . -59.3(4) no
C1 C2 C3 C4 . . . . 9.8(4) no
C3 O3 C4 C5 . . . . -111.8(3) no
C2 C3 C4 O3 . . . . -105.8(4) no
O3 C3 C4 C5 . . . . 103.4(3) no
C2 C3 C4 C5 . . . . -2.4(5) no
O3 C4 C5 C6 . . . . -137.4(3) no
C3 C4 C5 C6 . . . . 154.8(3) no
O3 C4 C5 C10 . . . . 94.2(3) no
C3 C4 C5 C10 . . . . 26.4(4) no
C4 C5 C6 C7 . . . . 172.8(2) no
C10 C5 C6 C7 . . . . -59.0(3) no
C5 C6 C7 C8 . . . . 55.4(3) no
C6 C7 C8 C14 . . . . -176.0(2) no
C6 C7 C8 C9 . . . . -53.8(3) no
C14 C8 C9 C11 . . . . -53.0(3) no
C7 C8 C9 C11 . . . . -176.7(2) no
C14 C8 C9 C10 . . . . 178.26(19) no
C7 C8 C9 C10 . . . . 54.6(3) no
C2 C1 C10 C19 . . . . -56.1(3) no
C2 C1 C10 C5 . . . . 64.3(3) no
C2 C1 C10 C9 . . . . -179.5(2) no
C4 C5 C10 C19 . . . . 64.4(3) no
C6 C5 C10 C19 . . . . -63.7(3) no
C4 C5 C10 C1 . . . . -54.9(3) no
C6 C5 C10 C1 . . . . 177.0(2) no
C4 C5 C10 C9 . . . . -173.4(2) no
C6 C5 C10 C9 . . . . 58.5(3) no
C11 C9 C10 C19 . . . . -60.6(3) no
C8 C9 C10 C19 . . . . 66.7(3) no
C11 C9 C10 C1 . . . . 62.0(3) no
C8 C9 C10 C1 . . . . -170.7(2) no
C11 C9 C10 C5 . . . . 177.3(2) no
C8 C9 C10 C5 . . . . -55.4(3) no
C8 C9 C11 C12 . . . . 53.4(3) no
C10 C9 C11 C12 . . . . -178.8(2) no
C9 C11 C12 C13 . . . . -55.7(3) no
C11 C12 C13 C17 . . . . 165.4(2) no
C11 C12 C13 C18 . . . . -68.1(3) no
C11 C12 C13 C14 . . . . 56.4(3) no
C7 C8 C14 C15 . . . . -55.3(3) no
C9 C8 C14 C15 . . . . -178.9(2) no
C7 C8 C14 C13 . . . . -178.4(2) no
C9 C8 C14 C13 . . . . 57.9(3) no
C12 C13 C14 C8 . . . . -59.6(3) no
C17 C13 C14 C8 . . . . 179.2(2) no
C18 C13 C14 C8 . . . . 63.4(3) no
C12 C13 C14 C15 . . . . 169.0(2) no
C17 C13 C14 C15 . . . . 47.8(2) no
C18 C13 C14 C15 . . . . -68.0(3) no
C8 C14 C15 C16 . . . . -162.5(2) no
C13 C14 C15 C16 . . . . -34.7(3) no
C14 C15 C16 C17 . . . . 7.2(3) no
C17A O17A C17 C13 . . . . -168.1(2) no
C17A O17A C17 C16 . . . . 73.4(3) no
C12 C13 C17 O17A . . . . 78.1(3) no
C18 C13 C17 O17A . . . . -48.7(3) no
C14 C13 C17 O17A . . . . -167.0(2) no
C12 C13 C17 C16 . . . . -158.1(2) no
C18 C13 C17 C16 . . . . 75.1(3) no
C14 C13 C17 C16 . . . . -43.3(2) no
C15 C16 C17 O17A . . . . 144.0(3) no
C15 C16 C17 C13 . . . . 23.0(3) no
C17 O17A C17A O17B . . . . -0.7(5) no
C17 O17A C17A C17B . . . . 178.9(3) no
C19 C10 C13 C18 . . . . 1.6(2) no

loop_
_cod_related_entry_id
_cod_related_entry_database
_cod_related_entry_code
1 ChemSpider 10308566
